data_2311106
loop_
_publ_author_name
'Sovago, Ioana'
'Hoser, Anna A.'
'Madsen, Anders \/O.'

_publ_section_title
;
 A combined model of electron density and lattice dynamics refined against
 elastic diffraction data. Thermodynamic properties of crystalline
 <small>L</small>-alanine
;
_journal_coeditor_code AE5068
_journal_issue 1
_journal_name_full 'Acta Crystallographica Section A'
_journal_page_first 32
_journal_page_last 44
_journal_paper_doi 10.1107/S205327331901355X
_journal_volume 76
_journal_year 2020
_chemical_absolute_configuration unk
_chemical_formula_moiety 'C3 H7 N O2'
_chemical_formula_sum 'C3 H7 N O2'
_chemical_formula_weight 89.1
_space_group_IT_number 19
_space_group_name_Hall 'P 2ac 2ab'
_space_group_name_H-M_alt 'P 21 21 21'
_symmetry_cell_setting orthorhombic
_symmetry_Int_Tables_number 19
_symmetry_space_group_name_Hall 'P 2ac 2ab'
_symmetry_space_group_name_H-M 'P 21 21 21'
_atom_sites_solution_hydrogens difmap
_atom_sites_solution_primary direct
_atom_sites_solution_secondary difmap
_cell_angle_alpha 90
_cell_angle_beta 90
_cell_angle_gamma 90
_cell_formula_units_Z 4
_cell_length_a 5.9534(5)
_cell_length_b 12.2772(10)
_cell_length_c 5.7882(5)
_cell_measurement_reflns_used 5997
_cell_measurement_temperature 123(2)
_cell_measurement_theta_max 58.0
_cell_measurement_theta_min 3.3
_cell_measurement_wavelength 0.71073
_cell_volume 423.07(6)
_computing_molecular_graphics 'Volkov et al, (2006)'
_computing_publication_material 'Volkov et al, (2006)'
_computing_structure_refinement 'Volkov et al, (2006)'
_diffrn_ambient_temperature 123(2)
_diffrn_measured_fraction_theta_full 0.989
_diffrn_measured_fraction_theta_max 0.995
_diffrn_measurement_device_type 'Bruker Nonius X8 APEXII CCD area-detector'
_diffrn_measurement_method '\w and \f'
_diffrn_radiation_monochromator graphite
_diffrn_radiation_probe x-ray
_diffrn_radiation_source 'fine-focus sealed tube'
_diffrn_radiation_type MoK\a
_diffrn_radiation_wavelength 0.71073
_diffrn_reflns_av_R_equivalents 0.0464
_diffrn_reflns_av_unetI/netI 0.027
_diffrn_reflns_Laue_measured_fraction_full 0.989
_diffrn_reflns_Laue_measured_fraction_max 0.995
_diffrn_reflns_limit_h_max 14
_diffrn_reflns_limit_h_min 0
_diffrn_reflns_limit_k_max 29
_diffrn_reflns_limit_k_min 0
_diffrn_reflns_limit_l_max 13
_diffrn_reflns_limit_l_min 0
_diffrn_reflns_number 5997
_diffrn_reflns_point_group_measured_fraction_full 0.993
_diffrn_reflns_point_group_measured_fraction_max 0.995
_diffrn_reflns_theta_full 25.242
_diffrn_reflns_theta_max 57.97
_diffrn_reflns_theta_min 3.319
_diffrn_standards_number 0
_exptl_absorpt_coefficient_mu 0.117
_exptl_absorpt_correction_T_max 0.7514
_exptl_absorpt_correction_T_min 0.6454
_exptl_absorpt_correction_type multi-scan
_exptl_absorpt_process_details 'SADABS, Bruker(2001)'
_exptl_crystal_colour colorless
_exptl_crystal_density_diffrn 1.399
_exptl_crystal_density_method 'not measured'
_exptl_crystal_description rhombic
_exptl_crystal_F_000 192
_exptl_crystal_size_max 0.328
_exptl_crystal_size_mid 0.262
_exptl_crystal_size_min 0.184
_refine_diff_density_max 0.245
_refine_diff_density_min -0.267
_refine_ls_extinction_coef 1.03(4)
_refine_ls_extinction_expression
;
        Becker, P.J. & Coppens, P. (1974) Acta Cryst., A30, 129-153.
;
_refine_ls_extinction_method 'Becker-Coppens type 1 Lorentzian isotropic'
_refine_ls_goodness_of_fit_ref 1.476
_refine_ls_matrix_type full
_refine_ls_number_parameters 130
_refine_ls_number_reflns 6000
_refine_ls_number_restraints 0
_refine_ls_R_factor_all 0.022
_refine_ls_R_factor_gt 0.022
_refine_ls_shift/su_max 0.00005
_refine_ls_structure_factor_coef Fsqd
_refine_ls_weighting_details
;
        calc w2 = 1/[s^2^(Fo^2^)]
;
_refine_ls_weighting_scheme calc
_refine_ls_wR_factor_ref 0.049
_reflns_Friedel_coverage 0.773
_reflns_Friedel_fraction_full 1
_reflns_Friedel_fraction_max 0.994
_reflns_number_gt 5719
_reflns_number_total 5997
_reflns_threshold_expression 'I > 2\s(I)'
_cod_data_source_file ae5068sup1.cif
_cod_data_source_block xd_gamma
_cod_depositor_comments 'Adding full bibliography for 2311101--2311106.cif.'
_cod_database_code 2311106
_cod_database_fobs_code 2311106

loop_
_space_group_symop_id
_space_group_symop_operation_xyz
1 +X,+Y,+Z
2 1/2-X,-Y,1/2+Z
3 1/2+X,1/2-Y,-Z
4 -X,1/2+Y,1/2-Z

loop_
_atom_local_axes_atom_label
_atom_local_axes_atom0
_atom_local_axes_ax1
_atom_local_axes_atom1
_atom_local_axes_atom2
_atom_local_axes_ax2
O1 C1 Z O1 O2 Y
O2 C1 Z O2 O1 Y
N1 H12 Z N1 H11 Y
C1 O1 X C1 O2 Y
C2 H21 Z C2 N1 Y
C3 H31 Z C3 H32 Y
H11 N1 Z H11 H12 Y
H12 N1 Z H12 H11 Y
H13 N1 Z H13 H11 Y
H21 C2 Z H21 N1 Y
H31 C3 Z H31 H32 Y
H32 C3 Z H32 H31 Y
H33 C3 Z H33 H31 Y

loop_
_atom_rho_multipole_atom_label
_atom_rho_multipole_coeff_Pv
_atom_rho_multipole_coeff_P00
_atom_rho_multipole_coeff_P11
_atom_rho_multipole_coeff_P1-1
_atom_rho_multipole_coeff_P10
_atom_rho_multipole_coeff_P20
_atom_rho_multipole_coeff_P21
_atom_rho_multipole_coeff_P2-1
_atom_rho_multipole_coeff_P22
_atom_rho_multipole_coeff_P2-2
_atom_rho_multipole_coeff_P30
_atom_rho_multipole_coeff_P31
_atom_rho_multipole_coeff_P3-1
_atom_rho_multipole_coeff_P32
_atom_rho_multipole_coeff_P3-2
_atom_rho_multipole_coeff_P33
_atom_rho_multipole_coeff_P3-3
_atom_rho_multipole_coeff_P40
_atom_rho_multipole_coeff_P41
_atom_rho_multipole_coeff_P4-1
_atom_rho_multipole_coeff_P42
_atom_rho_multipole_coeff_P4-2
_atom_rho_multipole_coeff_P43
_atom_rho_multipole_coeff_P4-3
_atom_rho_multipole_coeff_P44
_atom_rho_multipole_coeff_P4-4
_atom_rho_multipole_kappa
_atom_rho_multipole_kappa_prime0
_atom_rho_multipole_kappa_prime1
_atom_rho_multipole_kappa_prime2
_atom_rho_multipole_kappa_prime3
_atom_rho_multipole_kappa_prime4
O1 6.371(18) 0 0.028(7) 0.014(7) -0.055(6) -0.010(5) 0.088(5) 0.062(5) -0.127(5) 0.023(5) 0.002(7) -0.015(6) 0.011(10) 0.045(6) 0.003(8) 0.043(6) 0.006(9) 0 0 0 0 0 0 0 0 0 0.991517 1.055937 1.055937 1.055937 1.055937 1.055937
O2 6.373(18) 0 0.005(7) -0.002(7) -0.066(7) -0.041(5) -0.003(5) 0.043(4) -0.124(5) 0.027(5) 0.033(10) -0.016(7) 0.015(7) 0.023(6) 0.007(6) 0.014(7) 0.004(9) 0 0 0 0 0 0 0 0 0 0.991517 1.055937 1.055937 1.055937 1.055937 1.055937
N1 5.14(3) 0 -0.035(10) 0.016(10) 0.030(10) 0.042(7) 0.041(7) -0.079(7) -0.004(7) 0.042(7) 0.210(11) 0.015(14) 0.005(9) -0.002(9) -0.019(10) -0.047(12) -0.162(9) 0 0 0 0 0 0 0 0 0 1.005394 0.912288 0.912288 0.912288 0.912288 0.912288
C1 4.23(3) 0 0.057(11) 0.044(11) -0.027(11) -0.264(9) -0.071(8) -0.019(8) 0.073(8) -0.094(9) 0.032(12) 0.034(11) 0.024(17) -0.026(11) -0.028(12) 0.344(12) -0.005(15) 0 0 0 0 0 0 0 0 0 1.008183 0.996378 0.996378 0.996378 0.996378 0.996378
C2 4.13(3) 0 -0.013(12) -0.064(12) 0.034(14) 0.019(9) -0.002(9) 0.017(9) 0.083(10) -0.003(8) 0.276(12) -0.002(12) 0.033(12) 0.02(2) -0.005(11) 0.013(12) -0.221(12) 0 0 0 0 0 0 0 0 0 1.017466 0.97224 0.97224 0.97224 0.97224 0.97224
C3 4.08(5) 0 0.014(12) 0.009(14) 0.028(14) 0.045(10) 0.019(9) 0.039(10) 0.013(9) -0.089(9) 0.272(16) -0.023(13) -0.039(13) 0.018(13) -0.008(15) -0.053(15) -0.168(13) 0 0 0 0 0 0 0 0 0 1.002088 0.984899 0.984899 0.984899 0.984899 0.984899
H11 0.713(10) 0 0.008(7) 0.007(7) 0.168(8) 0.109(11) 0 0 0 0 0 0 0 0 0 0 0 0 0 0 0 0 0 0 0 0 1.216107 1.216107 1.216107 1.216107 1.216107 1.216107
H12 0.713(10) 0 0.008(7) 0.007(7) 0.168(8) 0.109(11) 0 0 0 0 0 0 0 0 0 0 0 0 0 0 0 0 0 0 0 0 1.216107 1.216107 1.216107 1.216107 1.216107 1.216107
H13 0.713(10) 0 0.008(7) 0.007(7) 0.168(8) 0.109(11) 0 0 0 0 0 0 0 0 0 0 0 0 0 0 0 0 0 0 0 0 1.216107 1.216107 1.216107 1.216107 1.216107 1.216107
H21 0.859(18) 0 0.032(13) 0.008(13) 0.163(13) 0.058(18) 0 0 0 0 0 0 0 0 0 0 0 0 0 0 0 0 0 0 0 0 1.217717 1.217717 1.217717 1.217717 1.217717 1.217717
H31 0.895(12) 0 0.022(8) -0.012(8) 0.168(10) 0.084(12) 0 0 0 0 0 0 0 0 0 0 0 0 0 0 0 0 0 0 0 0 1.213581 1.213581 1.213581 1.213581 1.213581 1.213581
H32 0.895(12) 0 0.022(8) -0.012(8) 0.168(10) 0.084(12) 0 0 0 0 0 0 0 0 0 0 0 0 0 0 0 0 0 0 0 0 1.213581 1.213581 1.213581 1.213581 1.213581 1.213581
H33 0.895(12) 0 0.022(8) -0.012(8) 0.168(10) 0.084(12) 0 0 0 0 0 0 0 0 0 0 0 0 0 0 0 0 0 0 0 0 1.213581 1.213581 1.213581 1.213581 1.213581 1.213581

loop_
_atom_site_label
_atom_site_type_symbol
_atom_site_fract_x
_atom_site_fract_y
_atom_site_fract_z
_atom_site_U_iso_or_equiv
_atom_site_adp_type
_atom_site_occupancy
_atom_site_symmetry_multiplicity
O1 O 0.72758(4) 0.083979(18) 0.62526(4) 0.014 Uani 1 4
O2 O 0.44362(4) 0.184293(18) 0.76121(3) 0.013 Uani 1 4
N1 N 0.64931(3) 0.137733(13) 0.18379(3) 0.01 Uani 1 4
C1 C 0.55586(3) 0.140893(13) 0.60033(3) 0.009 Uani 1 4
C2 C 0.46909(3) 0.161207(13) 0.35466(3) 0.009 Uani 1 4
C3 C 0.26394(4) 0.090932(19) 0.30336(4) 0.014 Uani 1 4
H11 H 0.70508 0.056862 0.192042 0.022 Uani 1 4
H12 H 0.78768 0.189125 0.209167 0.022 Uani 1 4
H13 H 0.583037 0.148178 0.017521 0.021 Uani 1 4
H21 H 0.426186 0.247778 0.338707 0.022 Uani 1 4
H31 H 0.19641 0.109258 0.131168 0.034 Uani 1 4
H32 H 0.131314 0.105266 0.431627 0.032 Uani 1 4
H33 H 0.306338 0.003893 0.303717 0.032 Uani 1 4

loop_
_atom_site_aniso_label
_atom_site_aniso_U_11
_atom_site_aniso_U_22
_atom_site_aniso_U_33
_atom_site_aniso_U_23
_atom_site_aniso_U_13
_atom_site_aniso_U_12
O1 0.01451 0.01512 0.01097 0.00106 -0.00146 0.00546
O2 0.01639 0.01595 0.00722 -0.00103 0.00014 0.00501
N1 0.01231 0.01026 0.00718 -0.00008 0.00029 0.0001
C1 0.01063 0.00835 0.00681 -0.00026 -0.00077 0.00066
C2 0.01106 0.00886 0.00694 -0.0002 -0.00076 0.00106
C3 0.01274 0.01796 0.01125 -0.00109 -0.00213 -0.0027
H11 0.02411 0.01774 0.02537 0.00155 0.00278 0.0052
H12 0.02132 0.02466 0.02006 -0.00096 0.00099 -0.00607
H13 0.02567 0.02497 0.01304 0.00002 -0.00137 0.00026
H21 0.02869 0.01542 0.02183 0.00079 -0.00059 0.00559
H31 0.03433 0.04694 0.022 0.00384 -0.01285 -0.00593
H32 0.02193 0.0447 0.02935 -0.00408 0.00661 -0.00359
H33 0.03651 0.02038 0.03819 -0.00314 -0.0032 -0.00452

loop_
_geom_angle_atom_site_label_1
_geom_angle_atom_site_label_2
_geom_angle_atom_site_label_3
_geom_angle
_geom_angle_site_symmetry_1
_geom_angle_site_symmetry_2
_geom_angle_site_symmetry_3
_geom_angle_publ_flag
H11 N1 H12 108.357(15) 1_555 1_555 1_555 yes
H11 N1 H13 106.085(14) 1_555 1_555 1_555 yes
H12 N1 H13 110.547(14) 1_555 1_555 1_555 yes
O1 C1 O2 125.770(19) 1_555 1_555 1_555 yes
O1 C1 C2 118.344(17) 1_555 1_555 1_555 yes
O2 C1 C2 115.885(16) 1_555 1_555 1_555 yes
C1 C2 C3 111.008(15) 1_555 1_555 1_555 yes
C1 C2 H21 108.307(13) 1_555 1_555 1_555 yes
C3 C2 H21 110.204(15) 1_555 1_555 1_555 yes
C2 C3 H31 110.743(18) 1_555 1_555 1_555 yes
C2 C3 H32 110.712(17) 1_555 1_555 1_555 yes
C2 C3 H33 111.483(18) 1_555 1_555 1_555 yes
H31 C3 H32 108.521(19) 1_555 1_555 1_555 yes
H31 C3 H33 106.577(18) 1_555 1_555 1_555 yes
H32 C3 H33 108.664(19) 1_555 1_555 1_555 yes

loop_
_geom_bond_atom_site_label_1
_geom_bond_atom_site_label_2
_geom_bond_distance
_geom_bond_site_symmetry_1
_geom_bond_site_symmetry_2
_geom_bond_publ_flag
O1 C1 1.2467(2) 1_555 1_555 yes
O2 C1 1.2640(3) 1_555 1_555 yes
N1 H11 1.04801(16) 1_555 1_555 yes
N1 H12 1.04800(17) 1_555 1_555 yes
N1 H13 1.04800(16) 1_555 1_555 yes
C1 C2 1.5333(2) 1_555 1_555 yes
C2 C3 1.5246(3) 1_555 1_555 yes
C2 H21 1.09701(16) 1_555 1_555 yes
C3 H31 1.0980(2) 1_555 1_555 yes
C3 H32 1.0980(2) 1_555 1_555 yes
C3 H33 1.0980(2) 1_555 1_555 yes

loop_
_geom_torsion_atom_site_label_1
_geom_torsion_atom_site_label_2
_geom_torsion_atom_site_label_3
_geom_torsion_atom_site_label_4
_geom_torsion
_geom_torsion_site_symmetry_1
_geom_torsion_site_symmetry_2
_geom_torsion_site_symmetry_3
_geom_torsion_site_symmetry_4
_geom_torsion_publ_flag
O1 C1 C2 C3 103.52(2) 1_555 1_555 1_555 1_555 yes
O1 C1 C2 H21 -135.37(2) 1_555 1_555 1_555 1_555 yes
O2 C1 C2 C3 -76.37(2) 1_555 1_555 1_555 1_555 yes
O2 C1 C2 H21 44.746(17) 1_555 1_555 1_555 1_555 yes
C1 C2 C3 H31 176.64(2) 1_555 1_555 1_555 1_555 yes
C1 C2 C3 H32 56.218(17) 1_555 1_555 1_555 1_555 yes
C1 C2 C3 H33 -64.879(18) 1_555 1_555 1_555 1_555 yes
H21 C2 C3 H31 56.647(18) 1_555 1_555 1_555 1_555 yes
H21 C2 C3 H32 -63.773(18) 1_555 1_555 1_555 1_555 yes
H21 C2 C3 H33 175.13(2) 1_555 1_555 1_555 1_555 yes
